data_7051541
loop_
_publ_author_name
'Rufanov, Konstantin A.'
'M\"uller, Bernd H.'
'Spannenberg, Anke'
'Rosenthal, Uwe'

_publ_section_title
;
 Synthesis and molecular structures of the first phosphoranylidene
 complexes of rare earth metals
;
_journal_issue 1
_journal_name_full 'New Journal of Chemistry'
_journal_page_first 29
_journal_paper_doi 10.1039/b514439f
_journal_volume 30
_journal_year 2006
_chemical_formula_moiety 'C26 H23 O P'
_chemical_formula_sum 'C26 H23 O P'
_chemical_formula_weight 382.41
_chemical_name_common Triphenylphosphonium-ortho-methoxybenzylide
_chemical_name_systematic
;
Triphenylphosphonium-ortho-methoxybenzylide
;
_space_group_IT_number 2
_symmetry_cell_setting triclinic
_symmetry_space_group_name_Hall '-P 1'
_symmetry_space_group_name_H-M 'P -1'
_atom_sites_solution_hydrogens geom
_atom_sites_solution_primary direct
_atom_sites_solution_secondary difmap
_audit_creation_method SHELXL-97
_cell_angle_alpha 73.76(2)
_cell_angle_beta 85.61(2)
_cell_angle_gamma 89.94(2)
_cell_formula_units_Z 2
_cell_length_a 9.7457(18)
_cell_length_b 10.0458(18)
_cell_length_c 10.715(2)
_cell_measurement_reflns_used 5000
_cell_measurement_temperature 150(2)
_cell_measurement_theta_max 25.0
_cell_measurement_theta_min 3.0
_cell_volume 1004.0(3)
_computing_cell_refinement 'IPDS2.87 (Stoe & Cie, 1997)'
_computing_data_collection 'IPDS2.87 (Stoe & Cie, 1997)'
_computing_data_reduction 'IPDS2.87 (Stoe & Cie, 1997)'
_computing_molecular_graphics 'DIAMOND (Brandenburg, 1999)'
_computing_publication_material 'SHELXL97 (Sheldrick, 1997)'
_computing_structure_refinement 'SHELXL-97 (Sheldrick, 1997)'
_computing_structure_solution 'SHELXS-97 (Sheldrick, 1990)'
_diffrn_ambient_temperature 150(2)
_diffrn_measured_fraction_theta_full 0.937
_diffrn_measured_fraction_theta_max 0.937
_diffrn_measurement_device_type 'Stoe IPDS diffractometer'
_diffrn_radiation_monochromator graphite
_diffrn_radiation_source 'fine-focus sealed tube'
_diffrn_radiation_type MoK\a
_diffrn_radiation_wavelength 0.71073
_diffrn_reflns_av_R_equivalents 0.0405
_diffrn_reflns_av_sigmaI/netI 0.0577
_diffrn_reflns_limit_h_max 11
_diffrn_reflns_limit_h_min -11
_diffrn_reflns_limit_k_max 12
_diffrn_reflns_limit_k_min -12
_diffrn_reflns_limit_l_max 12
_diffrn_reflns_limit_l_min -12
_diffrn_reflns_number 6420
_diffrn_reflns_theta_full 25.25
_diffrn_reflns_theta_max 25.25
_diffrn_reflns_theta_min 2.77
_exptl_absorpt_coefficient_mu 0.151
_exptl_absorpt_correction_T_max 0.9881
_exptl_absorpt_correction_T_min 0.8942
_exptl_absorpt_correction_type none
_exptl_crystal_colour orange
_exptl_crystal_density_diffrn 1.265
_exptl_crystal_density_method none
_exptl_crystal_description plate
_exptl_crystal_F_000 404
_exptl_crystal_size_max 0.76
_exptl_crystal_size_mid 0.40
_exptl_crystal_size_min 0.08
_refine_diff_density_max 0.378
_refine_diff_density_min -0.339
_refine_diff_density_rms 0.050
_refine_ls_extinction_coef 0.009(3)
_refine_ls_extinction_expression Fc^*^=kFc[1+0.001xFc^2^\l^3^/sin(2\q)]^-1/4^
_refine_ls_extinction_method SHELXL
_refine_ls_goodness_of_fit_ref 0.934
_refine_ls_hydrogen_treatment constr
_refine_ls_matrix_type full
_refine_ls_number_parameters 276
_refine_ls_number_reflns 3401
_refine_ls_number_restraints 0
_refine_ls_restrained_S_all 0.934
_refine_ls_R_factor_all 0.0537
_refine_ls_R_factor_gt 0.0374
_refine_ls_shift/su_max 0.000
_refine_ls_shift/su_mean 0.000
_refine_ls_structure_factor_coef Fsqd
_refine_ls_weighting_details 'calc w=1/[\s^2^(Fo^2^)+(0.0553P)^2^] where P=(Fo^2^+2Fc^2^)/3'
_refine_ls_weighting_scheme calc
_refine_ls_wR_factor_gt 0.0889
_refine_ls_wR_factor_ref 0.0937
_reflns_number_gt 2577
_reflns_number_total 3401
_reflns_threshold_expression I>2sigma(I)
_cod_data_source_file b514439f.txt
_cod_data_source_block ruf7
_cod_database_code 7051541

loop_
_symmetry_equiv_pos_as_xyz
'x, y, z'
'-x, -y, -z'

loop_
_atom_site_label
_atom_site_type_symbol
_atom_site_fract_x
_atom_site_fract_y
_atom_site_fract_z
_atom_site_U_iso_or_equiv
_atom_site_adp_type
_atom_site_occupancy
_atom_site_symmetry_multiplicity
_atom_site_calc_flag
_atom_site_refinement_flags
_atom_site_disorder_assembly
_atom_site_disorder_group
C1 C 0.4492(2) 0.19969(18) 0.13971(16) 0.0187(4) Uani 1 1 d . . .
C2 C 0.5571(2) 0.1095(2) 0.13482(18) 0.0223(4) Uani 1 1 d . . .
H2 H 0.5378 0.0179 0.1316 0.027 Uiso 1 1 calc R . .
C3 C 0.6921(2) 0.1525(2) 0.13466(19) 0.0282(5) Uani 1 1 d . . .
H3 H 0.7647 0.0898 0.1324 0.034 Uiso 1 1 calc R . .
C4 C 0.7220(2) 0.2860(2) 0.13773(19) 0.0289(5) Uani 1 1 d . . .
H4 H 0.815(3) 0.319(2) 0.136(2) 0.035(6) Uiso 1 1 d . . .
C5 C 0.6153(2) 0.3765(2) 0.14339(19) 0.0288(5) Uani 1 1 d . . .
H5 H 0.6352 0.4682 0.1459 0.031(6) Uiso 1 1 calc R . .
C6 C 0.4796(2) 0.33341(19) 0.14536(18) 0.0233(4) Uani 1 1 d . . .
H6 H 0.4071 0.3953 0.1506 0.028 Uiso 1 1 calc R . .
C7 C 0.24383(19) 0.18908(17) -0.04121(17) 0.0169(4) Uani 1 1 d . . .
C8 C 0.3484(2) 0.23629(18) -0.13874(17) 0.0198(4) Uani 1 1 d . . .
H7 H 0.4397 0.2456 -0.1164 0.024 Uiso 1 1 calc R . .
C9 C 0.3206(2) 0.27040(19) -0.27021(18) 0.0232(4) Uani 1 1 d . . .
H9 H 0.3926 0.3026 -0.3369 0.028 Uiso 1 1 calc R . .
C10 C 0.1868(2) 0.25672(19) -0.30224(18) 0.0250(5) Uani 1 1 d . . .
H10 H 0.1673 0.2811 -0.3912 0.030 Uiso 1 1 calc R . .
C11 C 0.0819(2) 0.2080(2) -0.20578(19) 0.0256(5) Uani 1 1 d . . .
H11 H -0.0089 0.1970 -0.2285 0.031 Uiso 1 1 calc R . .
C12 C 0.1096(2) 0.1749(2) -0.07512(19) 0.0220(4) Uani 1 1 d . . .
H12 H 0.041(2) 0.142(2) -0.009(2) 0.027(6) Uiso 1 1 d . . .
C13 C 0.15741(19) 0.23359(19) 0.20492(18) 0.0201(4) Uani 1 1 d . . .
C14 C 0.0798(2) 0.1715(2) 0.32110(19) 0.0254(5) Uani 1 1 d . . .
H14 H 0.087(2) 0.077(2) 0.357(2) 0.031(6) Uiso 1 1 d . . .
C15 C -0.0060(2) 0.2513(3) 0.3793(2) 0.0348(6) Uani 1 1 d . . .
H15 H -0.058(3) 0.211(3) 0.452(3) 0.048(7) Uiso 1 1 d . . .
C16 C -0.0179(2) 0.3920(3) 0.3210(2) 0.0368(6) Uani 1 1 d . . .
H16 H -0.081(2) 0.445(2) 0.358(2) 0.036(6) Uiso 1 1 d . . .
C17 C 0.0535(2) 0.4533(2) 0.2026(2) 0.0337(5) Uani 1 1 d . . .
H17 H 0.0430 0.5492 0.1611 0.040 Uiso 1 1 calc R . .
C18 C 0.1407(2) 0.37515(19) 0.1442(2) 0.0255(5) Uani 1 1 d . . .
H18 H 0.1894 0.4177 0.0625 0.031 Uiso 1 1 calc R . .
C19 C 0.2595(2) -0.04229(18) 0.17062(17) 0.0199(4) Uani 1 1 d . . .
H19 H 0.2196 -0.0759 0.1068 0.024 Uiso 1 1 calc R . .
C20 C 0.29413(19) -0.15049(18) 0.28468(17) 0.0185(4) Uani 1 1 d . . .
C21 C 0.2900(2) -0.29103(19) 0.2851(2) 0.0246(4) Uani 1 1 d . . .
H21 H 0.2654 -0.3138 0.2093 0.030 Uiso 1 1 calc R . .
C22 C 0.3209(2) -0.3976(2) 0.3939(2) 0.0324(5) Uani 1 1 d . . .
H22 H 0.3165 -0.4914 0.3917 0.039 Uiso 1 1 calc R . .
C23 C 0.3582(2) -0.3666(2) 0.5052(2) 0.0306(5) Uani 1 1 d . . .
H23 H 0.3799 -0.4389 0.5791 0.037 Uiso 1 1 calc R . .
C24 C 0.3635(2) -0.2297(2) 0.50819(18) 0.0261(5) Uani 1 1 d . . .
H24 H 0.3882 -0.2081 0.5845 0.031 Uiso 1 1 calc R . .
C25 C 0.33282(19) -0.12386(18) 0.39979(17) 0.0198(4) Uani 1 1 d . . .
C26 C 0.3220(2) 0.0500(2) 0.51545(19) 0.0302(5) Uani 1 1 d . . .
H26A H 0.4015 0.0172 0.5654 0.036 Uiso 1 1 calc R . .
H26B H 0.2377 0.0060 0.5658 0.036 Uiso 1 1 calc R . .
H26C H 0.3165 0.1509 0.4980 0.036 Uiso 1 1 calc R . .
P P 0.27696(5) 0.13251(5) 0.13018(4) 0.01640(15) Uani 1 1 d . . .
O O 0.33689(15) 0.01501(13) 0.39495(12) 0.0240(3) Uani 1 1 d . . .

loop_
_atom_site_aniso_label
_atom_site_aniso_U_11
_atom_site_aniso_U_22
_atom_site_aniso_U_33
_atom_site_aniso_U_23
_atom_site_aniso_U_13
_atom_site_aniso_U_12
C1 0.0229(11) 0.0210(9) 0.0115(8) -0.0028(7) -0.0034(8) 0.0004(8)
C2 0.0231(11) 0.0253(10) 0.0210(9) -0.0103(8) -0.0028(9) 0.0018(9)
C3 0.0229(11) 0.0417(12) 0.0227(10) -0.0127(9) -0.0048(9) 0.0053(10)
C4 0.0224(12) 0.0439(12) 0.0182(10) -0.0043(9) -0.0033(9) -0.0086(10)
C5 0.0359(13) 0.0268(10) 0.0227(10) -0.0045(8) -0.0043(10) -0.0116(10)
C6 0.0268(11) 0.0221(9) 0.0206(9) -0.0043(8) -0.0046(8) -0.0005(8)
C7 0.0193(10) 0.0148(8) 0.0168(9) -0.0047(7) -0.0019(8) 0.0025(8)
C8 0.0220(11) 0.0184(9) 0.0191(9) -0.0053(7) -0.0028(8) 0.0006(8)
C9 0.0287(12) 0.0230(9) 0.0171(9) -0.0049(8) 0.0015(9) 0.0005(9)
C10 0.0325(12) 0.0269(10) 0.0175(9) -0.0077(8) -0.0071(9) 0.0072(9)
C11 0.0244(11) 0.0297(10) 0.0254(10) -0.0103(9) -0.0095(9) 0.0067(9)
C12 0.0194(11) 0.0253(10) 0.0202(10) -0.0053(8) 0.0003(9) 0.0005(9)
C13 0.0168(10) 0.0257(10) 0.0198(9) -0.0093(8) -0.0027(8) 0.0013(8)
C14 0.0189(11) 0.0340(11) 0.0224(10) -0.0063(9) -0.0017(9) 0.0001(9)
C15 0.0179(12) 0.0627(16) 0.0267(11) -0.0183(11) 0.0025(10) 0.0014(11)
C16 0.0208(12) 0.0532(14) 0.0496(14) -0.0356(12) -0.0040(11) 0.0089(11)
C17 0.0259(12) 0.0295(11) 0.0521(14) -0.0212(11) -0.0060(11) 0.0038(10)
C18 0.0228(11) 0.0231(10) 0.0311(10) -0.0089(8) 0.0000(9) 0.0004(9)
C19 0.0224(11) 0.0205(9) 0.0175(9) -0.0057(7) -0.0054(8) -0.0013(8)
C20 0.0135(10) 0.0206(9) 0.0187(9) -0.0018(8) 0.0018(8) -0.0010(8)
C21 0.0211(11) 0.0221(9) 0.0301(10) -0.0061(8) -0.0025(9) -0.0011(8)
C22 0.0287(13) 0.0190(9) 0.0437(13) -0.0005(9) 0.0014(10) 0.0003(9)
C23 0.0279(12) 0.0290(11) 0.0257(10) 0.0066(9) -0.0002(9) 0.0042(9)
C24 0.0216(11) 0.0346(11) 0.0170(9) 0.0007(8) 0.0001(8) 0.0039(9)
C25 0.0160(10) 0.0214(9) 0.0193(9) -0.0025(8) 0.0021(8) 0.0002(8)
C26 0.0310(13) 0.0422(12) 0.0233(10) -0.0183(9) -0.0041(9) 0.0039(10)
P 0.0179(3) 0.0173(2) 0.0138(2) -0.00404(18) -0.00121(19) 0.00027(19)
O 0.0327(8) 0.0251(7) 0.0157(6) -0.0080(5) -0.0035(6) 0.0026(6)

loop_
_atom_type_symbol
_atom_type_description
_atom_type_scat_dispersion_real
_atom_type_scat_dispersion_imag
_atom_type_scat_source
C C 0.0033 0.0016 'International Tables Vol C Tables 4.2.6.8 and 6.1.1.4'
H H 0.0000 0.0000 'International Tables Vol C Tables 4.2.6.8 and 6.1.1.4'
P P 0.1023 0.0942 'International Tables Vol C Tables 4.2.6.8 and 6.1.1.4'
O O 0.0106 0.0060 'International Tables Vol C Tables 4.2.6.8 and 6.1.1.4'

loop_
_geom_angle_atom_site_label_1
_geom_angle_atom_site_label_2
_geom_angle_atom_site_label_3
_geom_angle
_geom_angle_site_symmetry_1
_geom_angle_site_symmetry_3
_geom_angle_publ_flag
C2 C1 C6 118.88(19) . . ?
C2 C1 P 115.85(14) . . ?
C6 C1 P 125.20(14) . . ?
C3 C2 C1 120.50(18) . . ?
C3 C2 H2 119.8 . . ?
C1 C2 H2 119.8 . . ?
C4 C3 C2 120.46(19) . . ?
C4 C3 H3 119.8 . . ?
C2 C3 H3 119.8 . . ?
C3 C4 C5 119.6(2) . . ?
C3 C4 H4 121.9(13) . . ?
C5 C4 H4 118.5(13) . . ?
C6 C5 C4 120.23(19) . . ?
C6 C5 H5 119.9 . . ?
C4 C5 H5 119.9 . . ?
C5 C6 C1 120.36(18) . . ?
C5 C6 H6 119.8 . . ?
C1 C6 H6 119.8 . . ?
C8 C7 C12 119.39(16) . . ?
C8 C7 P 121.97(14) . . ?
C12 C7 P 118.49(15) . . ?
C7 C8 C9 120.44(18) . . ?
C7 C8 H7 119.8 . . ?
C9 C8 H7 119.8 . . ?
C10 C9 C8 119.48(19) . . ?
C10 C9 H9 120.3 . . ?
C8 C9 H9 120.3 . . ?
C11 C10 C9 120.59(17) . . ?
C11 C10 H10 119.7 . . ?
C9 C10 H10 119.7 . . ?
C10 C11 C12 119.83(19) . . ?
C10 C11 H11 120.1 . . ?
C12 C11 H11 120.1 . . ?
C11 C12 C7 120.3(2) . . ?
C11 C12 H12 121.2(13) . . ?
C7 C12 H12 118.5(13) . . ?
C14 C13 C18 118.90(18) . . ?
C14 C13 P 120.82(14) . . ?
C18 C13 P 120.27(15) . . ?
C15 C14 C13 119.9(2) . . ?
C15 C14 H14 122.1(14) . . ?
C13 C14 H14 118.0(14) . . ?
C16 C15 C14 120.6(2) . . ?
C16 C15 H15 119.2(16) . . ?
C14 C15 H15 120.1(16) . . ?
C17 C16 C15 119.9(2) . . ?
C17 C16 H16 119.5(14) . . ?
C15 C16 H16 120.4(14) . . ?
C16 C17 C18 120.0(2) . . ?
C16 C17 H17 120.0 . . ?
C18 C17 H17 120.0 . . ?
C17 C18 C13 120.5(2) . . ?
C17 C18 H18 119.8 . . ?
C13 C18 H18 119.8 . . ?
C20 C19 P 131.98(14) . . ?
C20 C19 H19 114.0 . . ?
P C19 H19 114.0 . . ?
C25 C20 C21 116.18(15) . . ?
C25 C20 C19 123.38(16) . . ?
C21 C20 C19 120.44(17) . . ?
C22 C21 C20 121.80(18) . . ?
C22 C21 H21 119.1 . . ?
C20 C21 H21 119.1 . . ?
C23 C22 C21 120.04(19) . . ?
C23 C22 H22 120.0 . . ?
C21 C22 H22 120.0 . . ?
C24 C23 C22 119.71(17) . . ?
C24 C23 H23 120.1 . . ?
C22 C23 H23 120.1 . . ?
C23 C24 C25 120.14(18) . . ?
C23 C24 H24 119.9 . . ?
C25 C24 H24 119.9 . . ?
O C25 C24 123.51(17) . . ?
O C25 C20 114.36(14) . . ?
C24 C25 C20 122.13(17) . . ?
O C26 H26A 109.5 . . ?
O C26 H26B 109.5 . . ?
H26A C26 H26B 109.5 . . ?
O C26 H26C 109.5 . . ?
H26A C26 H26C 109.5 . . ?
H26B C26 H26C 109.5 . . ?
C19 P C7 104.19(9) . . ?
C19 P C13 120.19(10) . . ?
C7 P C13 103.38(8) . . ?
C19 P C1 115.70(9) . . ?
C7 P C1 105.93(9) . . ?
C13 P C1 105.86(9) . . ?
C25 O C26 117.83(15) . . ?

loop_
_geom_bond_atom_site_label_1
_geom_bond_atom_site_label_2
_geom_bond_distance
_geom_bond_site_symmetry_2
_geom_bond_publ_flag
C1 C2 1.394(3) . ?
C1 C6 1.395(3) . ?
C1 P 1.831(2) . ?
C2 C3 1.385(3) . ?
C2 H2 0.9500 . ?
C3 C4 1.382(3) . ?
C3 H3 0.9500 . ?
C4 C5 1.390(3) . ?
C4 H4 0.97(2) . ?
C5 C6 1.388(3) . ?
C5 H5 0.9500 . ?
C6 H6 0.9500 . ?
C7 C8 1.385(3) . ?
C7 C12 1.402(3) . ?
C7 P 1.8184(17) . ?
C8 C9 1.401(2) . ?
C8 H7 0.9500 . ?
C9 C10 1.390(3) . ?
C9 H9 0.9500 . ?
C10 C11 1.382(3) . ?
C10 H10 0.9500 . ?
C11 C12 1.393(3) . ?
C11 H11 0.9500 . ?
C12 H12 0.93(2) . ?
C13 C14 1.391(3) . ?
C13 C18 1.404(3) . ?
C13 P 1.8273(19) . ?
C14 C15 1.389(3) . ?
C14 H14 0.93(2) . ?
C15 C16 1.385(3) . ?
C15 H15 0.89(3) . ?
C16 C17 1.379(3) . ?
C16 H16 0.95(2) . ?
C17 C18 1.386(3) . ?
C17 H17 0.9500 . ?
C18 H18 0.9500 . ?
C19 C20 1.452(2) . ?
C19 P 1.6925(18) . ?
C19 H19 0.9500 . ?
C20 C25 1.411(3) . ?
C20 C21 1.411(3) . ?
C21 C22 1.397(3) . ?
C21 H21 0.9500 . ?
C22 C23 1.388(3) . ?
C22 H22 0.9500 . ?
C23 C24 1.386(3) . ?
C23 H23 0.9500 . ?
C24 C25 1.389(2) . ?
C24 H24 0.9500 . ?
C25 O 1.382(2) . ?
C26 O 1.427(2) . ?
C26 H26A 0.9800 . ?
C26 H26B 0.9800 . ?
C26 H26C 0.9800 . ?

loop_
_geom_torsion_atom_site_label_1
_geom_torsion_atom_site_label_2
_geom_torsion_atom_site_label_3
_geom_torsion_atom_site_label_4
_geom_torsion
_geom_torsion_site_symmetry_1
_geom_torsion_site_symmetry_2
_geom_torsion_site_symmetry_3
_geom_torsion_site_symmetry_4
_geom_torsion_publ_flag
C6 C1 C2 C3 -0.4(3) . . . . ?
P C1 C2 C3 176.73(14) . . . . ?
C1 C2 C3 C4 -0.8(3) . . . . ?
C2 C3 C4 C5 1.2(3) . . . . ?
C3 C4 C5 C6 -0.3(3) . . . . ?
C4 C5 C6 C1 -1.0(3) . . . . ?
C2 C1 C6 C5 1.3(3) . . . . ?
P C1 C6 C5 -175.58(14) . . . . ?
C12 C7 C8 C9 0.3(3) . . . . ?
P C7 C8 C9 175.76(13) . . . . ?
C7 C8 C9 C10 0.1(3) . . . . ?
C8 C9 C10 C11 -1.0(3) . . . . ?
C9 C10 C11 C12 1.3(3) . . . . ?
C10 C11 C12 C7 -0.9(3) . . . . ?
C8 C7 C12 C11 0.0(3) . . . . ?
P C7 C12 C11 -175.54(14) . . . . ?
C18 C13 C14 C15 -4.0(3) . . . . ?
P C13 C14 C15 177.20(16) . . . . ?
C13 C14 C15 C16 1.6(3) . . . . ?
C14 C15 C16 C17 1.5(3) . . . . ?
C15 C16 C17 C18 -2.2(3) . . . . ?
C16 C17 C18 C13 -0.2(3) . . . . ?
C14 C13 C18 C17 3.3(3) . . . . ?
P C13 C18 C17 -177.87(15) . . . . ?
P C19 C20 C25 10.8(3) . . . . ?
P C19 C20 C21 -169.36(17) . . . . ?
C25 C20 C21 C22 0.7(3) . . . . ?
C19 C20 C21 C22 -179.12(19) . . . . ?
C20 C21 C22 C23 -0.6(3) . . . . ?
C21 C22 C23 C24 0.5(3) . . . . ?
C22 C23 C24 C25 -0.5(3) . . . . ?
C23 C24 C25 O -179.49(19) . . . . ?
C23 C24 C25 C20 0.7(3) . . . . ?
C21 C20 C25 O 179.41(17) . . . . ?
C19 C20 C25 O -0.8(3) . . . . ?
C21 C20 C25 C24 -0.8(3) . . . . ?
C19 C20 C25 C24 179.04(19) . . . . ?
C20 C19 P C7 168.23(19) . . . . ?
C20 C19 P C13 -76.7(2) . . . . ?
C20 C19 P C1 52.4(2) . . . . ?
C8 C7 P C19 -106.24(16) . . . . ?
C12 C7 P C19 69.21(15) . . . . ?
C8 C7 P C13 127.37(15) . . . . ?
C12 C7 P C13 -57.18(16) . . . . ?
C8 C7 P C1 16.26(16) . . . . ?
C12 C7 P C1 -168.29(14) . . . . ?
C14 C13 P C19 19.90(19) . . . . ?
C18 C13 P C19 -158.88(15) . . . . ?
C14 C13 P C7 135.36(16) . . . . ?
C18 C13 P C7 -43.42(18) . . . . ?
C14 C13 P C1 -113.49(16) . . . . ?
C18 C13 P C1 67.74(17) . . . . ?
C2 C1 P C19 21.12(17) . . . . ?
C6 C1 P C19 -161.90(15) . . . . ?
C2 C1 P C7 -93.73(15) . . . . ?
C6 C1 P C7 83.24(16) . . . . ?
C2 C1 P C13 156.92(14) . . . . ?
C6 C1 P C13 -26.10(18) . . . . ?
C24 C25 O C26 -23.5(3) . . . . ?
C20 C25 O C26 156.30(17) . . . . ?

loop_
_cod_related_entry_id
_cod_related_entry_database
_cod_related_entry_code
1 ChemSpider 9684008
